data_9007789
loop_
_publ_author_name
'Ye, J.'
'Horiuchi, H.'
'Shishido, T.'
'Ukei, K.'
'Fukuda, T.'

_publ_section_title
;
 Structure of Ta5SnGa2
;
_journal_name_full 'Acta Crystallographica, Section C'
_journal_page_first 1193
_journal_page_last 1195
_journal_paper_doi 10.1107/S0108270189011303
_journal_volume 46
_journal_year 1990
_chemical_formula_structural Ta5SnGa2
_chemical_formula_sum 'Ga2 Sn Ta5'
_space_group_IT_number 140
_symmetry_space_group_name_Hall '-I 4 2c'
_symmetry_space_group_name_H-M 'I 4/m c m'
_cell_angle_alpha 90
_cell_angle_beta 90
_cell_angle_gamma 90
_cell_formula_units_Z 4
_cell_length_a 10.354
_cell_length_b 10.354
_cell_length_c 5.1795
_cell_volume 555.270
_database_code_amcsd 0010151
_exptl_crystal_density_diffrn 13.911
_cod_original_formula_sum 'Ta5 Ga2 Sn'
_cod_database_code 9007789
_amcsd_formula_title Ta5SnGa2

loop_
_space_group_symop_operation_xyz
x,y,z
1/2+x,1/2+y,1/2+z
-y,-x,1/2+z
1/2-y,1/2-x,+z
y,x,1/2-z
1/2+y,1/2+x,-z
y,-x,-z
1/2+y,1/2-x,1/2-z
-y,x,z
1/2-y,1/2+x,1/2+z
x,-y,1/2+z
1/2+x,1/2-y,+z
-x,y,1/2-z
1/2-x,1/2+y,-z
x,y,-z
1/2+x,1/2+y,1/2-z
-x,-y,z
1/2-x,1/2-y,1/2+z
y,x,1/2+z
1/2+y,1/2+x,+z
-y,-x,1/2-z
1/2-y,1/2-x,-z
-y,x,-z
1/2-y,1/2+x,1/2-z
y,-x,z
1/2+y,1/2-x,1/2+z
-x,y,1/2+z
1/2-x,1/2+y,+z
x,-y,1/2-z
1/2+x,1/2-y,-z
-x,-y,-z
1/2-x,1/2-y,1/2-z

loop_
_atom_site_label
_atom_site_fract_x
_atom_site_fract_y
_atom_site_fract_z
_atom_site_occupancy
_atom_site_U_iso_or_equiv
Ta1 0.07340 0.22080 0.00000 1.00000 0.00811
Ta2 0.00000 0.50000 0.25000 1.00000 0.00861
Ga1 0.00000 0.00000 0.25000 1.00000 0.00735
Sn 0.33220 0.16780 0.00000 0.50000 0.00823
Ga2 0.33220 0.16780 0.00000 0.50000 0.00823

loop_
_cod_changelog_entry_id
_cod_changelog_entry_author
_cod_changelog_entry_date
_cod_changelog_entry_text
1
;cod-tools version 3.10.1
Id: cif_fix_AMCSD_atom_labels 10224 2024-08-07 11:09:31Z saulius
;
2024-08-07T19:39:53+03:00
;Changed the following '_atom_site_label' values:
the first duplicated label 'Ga'  converted to 'Ga1'
duplicated label 'Ga' at index 4 converted to 'Ga2'
;

loop_
_cod_related_entry_id
_cod_related_entry_database
_cod_related_entry_code
1 AMCSD 0010151
